data_4336316
loop_
_publ_author_name
'Jorge Caballo'
'Mariano Gonz\'alez-Moreiras'
'Miguel Mena'
'Adri\'an P\'erez-Redondo'
'Carlos Y\'elamos'

_publ_contact_author_address
;
Departamento de Qu\'imica Org\'anica y Qu\'imica Inorg\'anica
Universidad de Alcal\'a
28871, Alcal\'a de Henares
Madrid, Spain
;
_publ_contact_author_email adrian.perez@uah.es
_publ_contact_author_fax '+34 91 8854683'
_publ_contact_author_name 'P\'erez-Redondo, Adri\'an'
_publ_contact_author_phone '+34 91 8854677'
_publ_section_title
;
 Reactivity with Electrophiles of Imido Groups Supported on Trinuclear
 Titanium Systems
;
_journal_name_full 'Inorganic Chemistry'
_journal_page_first 11519
_journal_page_last 11529
_journal_paper_doi 10.1021/ic4018294
_journal_volume 52
_journal_year 2013
_chemical_compound_source 'synthesis as described'
_chemical_formula_moiety 'C31 H49 F3 N4 O3 S Ti3'
_chemical_formula_sum 'C31 H49 F3 N4 O3 S Ti3'
_chemical_formula_weight 758.5
_chemical_name_systematic
;
 ?
;
_space_group_IT_number 14
_symmetry_cell_setting monoclinic
_symmetry_Int_Tables_number 14
_symmetry_space_group_name_Hall '-P 2ybc'
_symmetry_space_group_name_H-M 'P 1 21/c 1'
_atom_sites_solution_hydrogens geom
_atom_sites_solution_primary direct
_atom_sites_solution_secondary difmap
_audit_conform_dict_location ftp://ftp.iucr.org/pub/cif_core.dic
_audit_conform_dict_name cif_core.dic
_audit_conform_dict_version 2.3
_audit_creation_date 2013-09-02T17:15:56-00:00
_audit_creation_method 'WinGX routine CIF_UPDATE'
_cell_angle_alpha 90
_cell_angle_beta 117.840(10)
_cell_angle_gamma 90
_cell_formula_units_Z 4
_cell_length_a 11.8641(18)
_cell_length_b 19.143(4)
_cell_length_c 18.043(3)
_cell_measurement_reflns_used 116
_cell_measurement_temperature 200(2)
_cell_measurement_theta_max 27
_cell_measurement_theta_min 3
_cell_measurement_wavelength 0.71073
_cell_volume 3623.5(12)
_computing_cell_refinement 'Dirax/lsq (Duisenberg & Schreurs, 1989-2000)'
_computing_data_collection 'Collect (Bruker AXS BV, 1997-2004)'
_computing_data_reduction 'EvalCCD (Duisenberg & Schreurs 1990-2000)'
_computing_molecular_graphics 'Ortep-3 for Windows (Farrugia, 1997)'
_computing_publication_material 'WinGX publication routines (Farrugia, 1999)'
_computing_structure_refinement 'SHELXL-97 (Sheldrick, 1997)'
_computing_structure_solution 'SHELXS-86 (Sheldrick, 1986)'
_diffrn_ambient_temperature 200(2)
_diffrn_detector 'CCD plate'
_diffrn_detector_area_resol_mean 9
_diffrn_measured_fraction_theta_full 0.996
_diffrn_measured_fraction_theta_max 0.996
_diffrn_measurement_device '95mm CCD camera on \k-goniostat'
_diffrn_measurement_device_type KappaCCD
_diffrn_measurement_method 'CCD rotation images, thick slices'
_diffrn_orient_matrix_type X=UH
_diffrn_orient_matrix_UB_11 0.01
_diffrn_orient_matrix_UB_12 0
_diffrn_orient_matrix_UB_13 0
_diffrn_orient_matrix_UB_21 0
_diffrn_orient_matrix_UB_22 0.01
_diffrn_orient_matrix_UB_23 0
_diffrn_orient_matrix_UB_31 0
_diffrn_orient_matrix_UB_32 0
_diffrn_orient_matrix_UB_33 0.01
_diffrn_radiation_monochromator graphite
_diffrn_radiation_probe x-ray
_diffrn_radiation_type MoK\a
_diffrn_radiation_wavelength 0.71073
_diffrn_reflns_av_R_equivalents 0.051
_diffrn_reflns_av_unetI/netI 0.0672
_diffrn_reflns_limit_h_max 15
_diffrn_reflns_limit_h_min -15
_diffrn_reflns_limit_k_max 24
_diffrn_reflns_limit_k_min -24
_diffrn_reflns_limit_l_max 23
_diffrn_reflns_limit_l_min -15
_diffrn_reflns_number 86270
_diffrn_reflns_reduction_process
;
 Scaled and merged with SORTAV
 R.H. Blessing, (1987) Cryst. Rev. 1, 3-58
 R.H. Blessing, (1989) J. Appl. Cryst. 22, 396-397
;
_diffrn_reflns_theta_full 27.51
_diffrn_reflns_theta_max 27.51
_diffrn_reflns_theta_min 3.19
_diffrn_source 'Enraf Nonius FR590'
_exptl_absorpt_coefficient_mu 0.754
_exptl_absorpt_correction_T_max 1.098
_exptl_absorpt_correction_T_min 0.741
_exptl_absorpt_correction_type multi-scan
_exptl_absorpt_process_details
;
 R.H. Blessing, Acta Cryst. (1995), A51, 33-38
;
_exptl_crystal_colour yellow
_exptl_crystal_density_diffrn 1.39
_exptl_crystal_description prism
_exptl_crystal_F_000 1584
_exptl_crystal_size_max 0.22
_exptl_crystal_size_mid 0.2
_exptl_crystal_size_min 0.17
_refine_diff_density_max 0.349
_refine_diff_density_min -0.623
_refine_diff_density_rms 0.071
_refine_ls_extinction_method none
_refine_ls_goodness_of_fit_ref 1.035
_refine_ls_hydrogen_treatment mixed
_refine_ls_matrix_type full
_refine_ls_number_parameters 437
_refine_ls_number_reflns 8304
_refine_ls_number_restraints 1
_refine_ls_restrained_S_all 1.035
_refine_ls_R_factor_all 0.0896
_refine_ls_R_factor_gt 0.0493
_refine_ls_shift/su_max 0
_refine_ls_shift/su_mean 0
_refine_ls_structure_factor_coef Fsqd
_refine_ls_weighting_details 'calc w=1/[\s^2^(Fo^2^)+(0.0543P)^2^+1.9032P] where P=(Fo^2^+2Fc^2^)/3'
_refine_ls_weighting_scheme calc
_refine_ls_wR_factor_gt 0.1097
_refine_ls_wR_factor_ref 0.1238
_reflns_number_gt 5593
_reflns_number_total 8304
_reflns_threshold_expression >2sigma(I)
_cod_data_source_file ic4018294_si_002_2.cif
_cod_data_source_block 2
_cod_original_cell_volume 3623.5(11)
_cod_original_sg_symbol_H-M 'P 21/c'
_cod_database_code 4336316

loop_
_symmetry_equiv_pos_as_xyz
'x, y, z'
'-x, y+1/2, -z+1/2'
'-x, -y, -z'
'x, -y-1/2, z-1/2'

loop_
_atom_site_label
_atom_site_type_symbol
_atom_site_fract_x
_atom_site_fract_y
_atom_site_fract_z
_atom_site_U_iso_or_equiv
_atom_site_adp_type
_atom_site_occupancy
_atom_site_symmetry_multiplicity
_atom_site_calc_flag
_atom_site_refinement_flags
C2 C 0.0673(4) 0.0957(2) 0.1277(2) 0.0578(10) Uani 1 1 d .
C21 C 0.2216(3) 0.22731(16) -0.10292(16) 0.0339(7) Uani 1 1 d .
C22 C 0.1891(3) 0.16063(16) -0.08557(17) 0.0335(7) Uani 1 1 d .
C23 C 0.3030(3) 0.11952(16) -0.04729(18) 0.0383(7) Uani 1 1 d .
C24 C 0.4043(3) 0.16162(17) -0.04166(18) 0.0367(7) Uani 1 1 d .
C25 C 0.3560(3) 0.22906(17) -0.07488(17) 0.0338(7) Uani 1 1 d .
C26 C 0.1301(3) 0.28509(19) -0.14847(19) 0.0480(8) Uani 1 1 d .
H26A H 0.0656 0.2881 -0.1291 0.072 Uiso 1 1 calc R
H26B H 0.0883 0.2756 -0.2088 0.072 Uiso 1 1 calc R
H26C H 0.1765 0.3294 -0.1373 0.072 Uiso 1 1 calc R
C27 C 0.0569(3) 0.1360(2) -0.1076(2) 0.0528(9) Uani 1 1 d .
H27A H 0.0147 0.1194 -0.1657 0.079 Uiso 1 1 calc R
H27B H 0.0079 0.1747 -0.1015 0.079 Uiso 1 1 calc R
H27C H 0.0618 0.0978 -0.0701 0.079 Uiso 1 1 calc R
C28 C 0.3123(4) 0.04385(18) -0.0215(2) 0.0587(10) Uani 1 1 d .
H28A H 0.3928 0.0362 0.0296 0.088 Uiso 1 1 calc R
H28B H 0.3096 0.0141 -0.0665 0.088 Uiso 1 1 calc R
H28C H 0.2408 0.0322 -0.0109 0.088 Uiso 1 1 calc R
C29 C 0.5415(3) 0.1379(2) -0.0081(2) 0.0568(10) Uani 1 1 d .
H29A H 0.548 0.1055 -0.048 0.085 Uiso 1 1 calc R
H29B H 0.5691 0.1142 0.0458 0.085 Uiso 1 1 calc R
H29C H 0.5961 0.1785 -0.0003 0.085 Uiso 1 1 calc R
C30 C 0.4290(3) 0.2896(2) -0.0847(2) 0.0485(9) Uani 1 1 d .
H30A H 0.3846 0.3333 -0.0868 0.073 Uiso 1 1 calc R
H30B H 0.435 0.2841 -0.1368 0.073 Uiso 1 1 calc R
H30C H 0.5149 0.2908 -0.037 0.073 Uiso 1 1 calc R
C11 C 0.7404(3) 0.33966(16) 0.22725(18) 0.0348(7) Uani 1 1 d .
C12 C 0.7292(2) 0.32631(18) 0.30028(17) 0.0362(7) Uani 1 1 d .
C13 C 0.7423(3) 0.25282(19) 0.31576(18) 0.0388(7) Uani 1 1 d .
C14 C 0.7623(2) 0.22016(17) 0.2519(2) 0.0392(7) Uani 1 1 d .
C15 C 0.7607(2) 0.27485(17) 0.19715(18) 0.0348(7) Uani 1 1 d .
C16 C 0.7400(3) 0.40974(19) 0.1892(2) 0.0542(9) Uani 1 1 d .
H16A H 0.8252 0.4196 0.1957 0.081 Uiso 1 1 calc R
H16B H 0.7162 0.446 0.2176 0.081 Uiso 1 1 calc R
H16C H 0.6782 0.4092 0.1295 0.081 Uiso 1 1 calc R
C17 C 0.7206(3) 0.3811(2) 0.3581(2) 0.0586(11) Uani 1 1 d .
H17A H 0.6881 0.4248 0.3272 0.088 Uiso 1 1 calc R
H17B H 0.8054 0.389 0.4053 0.088 Uiso 1 1 calc R
H17C H 0.6626 0.3648 0.3793 0.088 Uiso 1 1 calc R
C18 C 0.7374(4) 0.2171(3) 0.3888(2) 0.0718(13) Uani 1 1 d .
H18A H 0.8177 0.225 0.4399 0.108 Uiso 1 1 calc R
H18B H 0.7246 0.1668 0.3778 0.108 Uiso 1 1 calc R
H18C H 0.6666 0.2362 0.3962 0.108 Uiso 1 1 calc R
C19 C 0.7908(3) 0.14468(19) 0.2470(3) 0.0631(11) Uani 1 1 d .
H19A H 0.7588 0.1167 0.2786 0.095 Uiso 1 1 calc R
H19B H 0.8831 0.1382 0.2707 0.095 Uiso 1 1 calc R
H19C H 0.7491 0.1297 0.1882 0.095 Uiso 1 1 calc R
C20 C 0.7919(3) 0.2672(2) 0.1250(2) 0.0583(11) Uani 1 1 d .
H20A H 0.8784 0.2844 0.1424 0.087 Uiso 1 1 calc R
H20B H 0.731 0.2945 0.077 0.087 Uiso 1 1 calc R
H20C H 0.7863 0.2179 0.1091 0.087 Uiso 1 1 calc R
C31 C 0.1329(3) 0.42535(15) 0.06178(18) 0.0352(7) Uani 1 1 d .
C32 C 0.2178(3) 0.45370(16) 0.03459(19) 0.0372(7) Uani 1 1 d .
C33 C 0.3291(3) 0.47671(16) 0.1058(2) 0.0418(8) Uani 1 1 d .
C34 C 0.3139(3) 0.46112(16) 0.1776(2) 0.0408(7) Uani 1 1 d .
C35 C 0.1924(3) 0.42932(16) 0.15036(19) 0.0368(7) Uani 1 1 d .
C36 C 0.0013(3) 0.39768(18) 0.0067(2) 0.0470(8) Uani 1 1 d .
H36A H -0.0593 0.4366 -0.0134 0.07 Uiso 1 1 calc R
H36B H -0.0229 0.3653 0.0389 0.07 Uiso 1 1 calc R
H36C H 0.0003 0.3731 -0.0412 0.07 Uiso 1 1 calc R
C37 C 0.1903(4) 0.4652(2) -0.0550(2) 0.0583(10) Uani 1 1 d .
H37A H 0.1759 0.5151 -0.0684 0.087 Uiso 1 1 calc R
H37B H 0.1141 0.4388 -0.0925 0.087 Uiso 1 1 calc R
H37C H 0.2631 0.4493 -0.0621 0.087 Uiso 1 1 calc R
C38 C 0.4378(4) 0.5158(2) 0.1026(3) 0.0681(12) Uani 1 1 d .
H38A H 0.5072 0.5223 0.1596 0.102 Uiso 1 1 calc R
H38B H 0.4076 0.5616 0.0764 0.102 Uiso 1 1 calc R
H38C H 0.4691 0.489 0.0696 0.102 Uiso 1 1 calc R
C39 C 0.4049(4) 0.4802(2) 0.2664(2) 0.0655(12) Uani 1 1 d .
H39A H 0.4007 0.445 0.3044 0.098 Uiso 1 1 calc R
H39B H 0.3818 0.526 0.2796 0.098 Uiso 1 1 calc R
H39C H 0.4918 0.4822 0.2731 0.098 Uiso 1 1 calc R
C40 C 0.1383(4) 0.4044(2) 0.2068(2) 0.0599(10) Uani 1 1 d .
H40A H 0.0756 0.3675 0.1784 0.09 Uiso 1 1 calc R
H40B H 0.0969 0.4436 0.2195 0.09 Uiso 1 1 calc R
H40C H 0.2073 0.3861 0.259 0.09 Uiso 1 1 calc R
F1 F -0.0124(2) 0.14638(17) 0.08569(19) 0.0973(9) Uani 1 1 d .
F2 F 0.0474(3) 0.07792(17) 0.19185(17) 0.1007(10) Uani 1 1 d .
F3 F 0.0365(2) 0.04076(15) 0.07668(17) 0.0909(9) Uani 1 1 d .
N1 N 0.4350(2) 0.30955(12) 0.08308(13) 0.0282(5) Uani 1 1 d .
N12 N 0.4810(2) 0.18281(14) 0.14839(15) 0.0324(5) Uani 1 1 d D
N23 N 0.2070(2) 0.27861(13) 0.05918(15) 0.0301(5) Uani 1 1 d D
N13 N 0.4311(2) 0.31033(15) 0.23133(15) 0.0300(5) Uani 1 1 d .
O1 O 0.22955(18) 0.13641(10) 0.08225(12) 0.0343(5) Uani 1 1 d .
O2 O 0.2451(3) 0.18310(14) 0.21291(14) 0.0581(7) Uani 1 1 d .
O3 O 0.3039(3) 0.06214(16) 0.20465(19) 0.0796(9) Uani 1 1 d .
S1 S 0.23118(7) 0.12243(4) 0.16285(5) 0.03800(19) Uani 1 1 d .
Ti2 Ti 0.32757(4) 0.21476(3) 0.04648(3) 0.02598(13) Uani 1 1 d .
Ti1 Ti 0.55181(4) 0.27063(3) 0.18509(3) 0.02773(13) Uani 1 1 d .
Ti3 Ti 0.31718(4) 0.35173(3) 0.11108(3) 0.02697(13) Uani 1 1 d .
H23 H 0.139(3) 0.2697(19) 0.047(2) 0.052(12) Uiso 1 1 d D
H13A H 0.396(3) 0.2781(19) 0.236(2) 0.041(11) Uiso 1 1 d .
H13B H 0.467(3) 0.3386(19) 0.273(2) 0.048(10) Uiso 1 1 d .
H12 H 0.492(3) 0.1436(15) 0.157(2) 0.050(11) Uiso 1 1 d D

loop_
_atom_site_aniso_label
_atom_site_aniso_U_11
_atom_site_aniso_U_22
_atom_site_aniso_U_33
_atom_site_aniso_U_23
_atom_site_aniso_U_13
_atom_site_aniso_U_12
C2 0.053(2) 0.070(3) 0.061(2) -0.018(2) 0.036(2) -0.016(2)
C21 0.0305(14) 0.0468(19) 0.0189(13) -0.0024(12) 0.0069(11) 0.0034(13)
C22 0.0261(14) 0.0435(18) 0.0245(14) -0.0104(12) 0.0065(12) -0.0038(12)
C23 0.0417(17) 0.0367(18) 0.0319(15) -0.0087(13) 0.0135(13) 0.0069(13)
C24 0.0275(14) 0.0514(19) 0.0282(15) -0.0090(13) 0.0104(12) 0.0046(13)
C25 0.0284(14) 0.0499(19) 0.0221(13) -0.0058(12) 0.0109(12) -0.0017(13)
C26 0.0452(18) 0.060(2) 0.0295(16) 0.0069(15) 0.0091(14) 0.0124(16)
C27 0.0357(17) 0.071(3) 0.0451(19) -0.0149(18) 0.0137(15) -0.0137(17)
C28 0.075(3) 0.041(2) 0.057(2) -0.0068(17) 0.029(2) 0.0093(18)
C29 0.0370(18) 0.084(3) 0.048(2) -0.0097(19) 0.0187(16) 0.0173(18)
C30 0.0433(18) 0.071(2) 0.0318(16) -0.0045(16) 0.0177(14) -0.0123(17)
C11 0.0227(13) 0.0438(18) 0.0322(15) 0.0004(13) 0.0082(12) -0.0039(12)
C12 0.0173(13) 0.053(2) 0.0290(15) -0.0071(13) 0.0033(11) -0.0018(12)
C13 0.0195(13) 0.061(2) 0.0275(15) 0.0107(14) 0.0035(12) 0.0012(13)
C14 0.0162(13) 0.0425(19) 0.0474(18) 0.0016(14) 0.0053(13) 0.0024(12)
C15 0.0172(12) 0.052(2) 0.0317(15) -0.0036(13) 0.0085(11) -0.0022(12)
C16 0.0427(18) 0.052(2) 0.059(2) 0.0071(18) 0.0168(17) -0.0079(16)
C17 0.0336(17) 0.089(3) 0.046(2) -0.026(2) 0.0125(16) -0.0048(18)
C18 0.0399(19) 0.113(4) 0.059(2) 0.046(2) 0.0203(18) 0.014(2)
C19 0.0304(17) 0.045(2) 0.093(3) -0.002(2) 0.0117(19) 0.0037(15)
C20 0.0368(18) 0.096(3) 0.048(2) -0.018(2) 0.0241(16) -0.0127(18)
C31 0.0305(14) 0.0309(16) 0.0375(16) 0.0016(13) 0.0104(13) 0.0069(12)
C32 0.0406(16) 0.0272(16) 0.0416(17) 0.0094(13) 0.0173(14) 0.0075(13)
C33 0.0376(16) 0.0251(16) 0.060(2) -0.0004(14) 0.0204(15) 0.0011(13)
C34 0.0392(17) 0.0306(17) 0.0431(18) -0.0058(13) 0.0111(14) 0.0065(13)
C35 0.0388(16) 0.0364(17) 0.0374(16) 0.0009(13) 0.0195(14) 0.0109(13)
C36 0.0304(15) 0.0426(19) 0.053(2) -0.0018(15) 0.0065(14) 0.0075(14)
C37 0.080(3) 0.048(2) 0.054(2) 0.0189(17) 0.037(2) 0.0137(19)
C38 0.056(2) 0.042(2) 0.110(4) 0.003(2) 0.042(2) -0.0084(18)
C39 0.058(2) 0.056(2) 0.053(2) -0.0198(19) 0.0013(18) 0.0142(19)
C40 0.062(2) 0.070(3) 0.058(2) 0.009(2) 0.037(2) 0.018(2)
F1 0.0396(12) 0.132(3) 0.113(2) -0.0086(19) 0.0291(14) 0.0162(15)
F2 0.105(2) 0.140(3) 0.095(2) -0.0314(18) 0.0778(18) -0.0605(19)
F3 0.0934(19) 0.097(2) 0.0996(19) -0.0510(16) 0.0594(16) -0.0620(16)
N1 0.0242(11) 0.0327(13) 0.0245(11) 0.0012(9) 0.0086(9) -0.0003(9)
N12 0.0275(12) 0.0327(15) 0.0311(13) 0.0036(11) 0.0087(10) 0.0047(11)
N23 0.0224(12) 0.0341(14) 0.0292(12) 0.0025(10) 0.0081(10) 0.0018(10)
N13 0.0274(12) 0.0335(15) 0.0268(13) -0.0001(11) 0.0107(11) -0.0007(11)
O1 0.0331(10) 0.0350(12) 0.0329(10) -0.0012(9) 0.0138(9) -0.0055(8)
O2 0.0768(17) 0.0611(16) 0.0393(13) -0.0145(12) 0.0295(12) -0.0276(14)
O3 0.0767(19) 0.073(2) 0.079(2) 0.0446(16) 0.0271(16) 0.0253(16)
S1 0.0347(4) 0.0401(4) 0.0330(4) 0.0074(3) 0.0107(3) -0.0028(3)
Ti2 0.0216(2) 0.0298(3) 0.0225(2) -0.00038(19) 0.00688(19) 0.00227(19)
Ti1 0.0195(2) 0.0350(3) 0.0243(2) 0.0013(2) 0.00647(19) 0.0012(2)
Ti3 0.0243(2) 0.0266(3) 0.0257(2) 0.0018(2) 0.0080(2) 0.00291(19)

loop_
_atom_type_symbol
_atom_type_description
_atom_type_scat_dispersion_real
_atom_type_scat_dispersion_imag
_atom_type_scat_source
C C 0.0033 0.0016 'International Tables Vol C Tables 4.2.6.8 and 6.1.1.4'
H H 0 0 'International Tables Vol C Tables 4.2.6.8 and 6.1.1.4'
F F 0.0171 0.0103 'International Tables Vol C Tables 4.2.6.8 and 6.1.1.4'
N N 0.0061 0.0033 'International Tables Vol C Tables 4.2.6.8 and 6.1.1.4'
O O 0.0106 0.006 'International Tables Vol C Tables 4.2.6.8 and 6.1.1.4'
S S 0.1246 0.1234 'International Tables Vol C Tables 4.2.6.8 and 6.1.1.4'
Ti Ti 0.2776 0.4457 'International Tables Vol C Tables 4.2.6.8 and 6.1.1.4'

loop_
_exptl_crystal_face_index_h
_exptl_crystal_face_index_k
_exptl_crystal_face_index_l
_exptl_crystal_face_perp_dist
1 0 3 0.03
-1 0 1 0.092
-1 0 -1 0.096
13 0 -12 0.082
1 -2 -3 0.088
0 19 1 0.061
-1 -5 3 0.039

loop_
_geom_angle_atom_site_label_1
_geom_angle_atom_site_label_2
_geom_angle_atom_site_label_3
_geom_angle
F1 C2 F2 108.5(3)
F1 C2 F3 107.0(3)
F2 C2 F3 107.3(3)
F1 C2 S1 110.9(3)
F2 C2 S1 111.4(3)
F3 C2 S1 111.6(3)
C22 C21 C25 108.5(3)
C22 C21 C26 126.0(3)
C25 C21 C26 125.4(3)
C22 C21 Ti2 73.36(16)
C25 C21 Ti2 72.06(15)
C26 C21 Ti2 123.8(2)
C21 C22 C23 108.1(3)
C21 C22 C27 125.8(3)
C23 C22 C27 126.0(3)
C21 C22 Ti2 72.49(15)
C23 C22 Ti2 72.85(15)
C27 C22 Ti2 122.9(2)
C24 C23 C22 107.5(3)
C24 C23 C28 126.0(3)
C22 C23 C28 126.4(3)
C24 C23 Ti2 72.39(17)
C22 C23 Ti2 72.58(16)
C28 C23 Ti2 122.8(2)
C23 C24 C25 109.0(3)
C23 C24 C29 125.2(3)
C25 C24 C29 125.7(3)
C23 C24 Ti2 73.48(17)
C25 C24 Ti2 72.08(16)
C29 C24 Ti2 122.1(2)
C24 C25 C21 106.8(3)
C24 C25 C30 127.3(3)
C21 C25 C30 125.7(3)
C24 C25 Ti2 73.19(17)
C21 C25 Ti2 73.09(16)
C30 C25 Ti2 122.2(2)
C12 C11 C15 107.8(3)
C12 C11 C16 127.4(3)
C15 C11 C16 124.7(3)
C12 C11 Ti1 73.43(16)
C15 C11 Ti1 72.33(16)
C16 C11 Ti1 122.9(2)
C11 C12 C13 108.2(3)
C11 C12 C17 125.8(3)
C13 C12 C17 125.6(3)
C11 C12 Ti1 72.48(16)
C13 C12 Ti1 72.80(16)
C17 C12 Ti1 125.96(19)
C14 C13 C12 108.5(3)
C14 C13 C18 126.6(3)
C12 C13 C18 124.9(3)
C14 C13 Ti1 72.86(16)
C12 C13 Ti1 72.70(15)
C18 C13 Ti1 121.2(2)
C13 C14 C15 106.4(3)
C13 C14 C19 126.9(3)
C15 C14 C19 126.5(3)
C13 C14 Ti1 72.75(16)
C15 C14 Ti1 71.64(15)
C19 C14 Ti1 124.6(2)
C11 C15 C14 109.0(3)
C11 C15 C20 124.4(3)
C14 C15 C20 126.2(3)
C11 C15 Ti1 73.14(16)
C14 C15 Ti1 73.58(16)
C20 C15 Ti1 125.3(2)
C35 C31 C32 108.0(3)
C35 C31 C36 125.6(3)
C32 C31 C36 126.4(3)
C35 C31 Ti3 74.03(16)
C32 C31 Ti3 71.41(16)
C36 C31 Ti3 121.6(2)
C33 C32 C31 108.5(3)
C33 C32 C37 124.8(3)
C31 C32 C37 126.4(3)
C33 C32 Ti3 74.18(17)
C31 C32 Ti3 73.92(16)
C37 C32 Ti3 123.1(2)
C32 C33 C34 107.5(3)
C32 C33 C38 124.6(3)
C34 C33 C38 127.7(3)
C32 C33 Ti3 71.25(17)
C34 C33 Ti3 73.72(18)
C38 C33 Ti3 124.1(2)
C33 C34 C35 108.3(3)
C33 C34 C39 126.0(3)
C35 C34 C39 125.5(3)
C33 C34 Ti3 72.04(18)
C35 C34 Ti3 72.99(17)
C39 C34 Ti3 124.7(2)
C31 C35 C34 107.6(3)
C31 C35 C40 126.8(3)
C34 C35 C40 125.6(3)
C31 C35 Ti3 71.81(16)
C34 C35 Ti3 72.85(17)
C40 C35 Ti3 120.9(2)
Ti1 N1 Ti3 102.10(11)
Ti1 N1 Ti2 91.54(10)
Ti3 N1 Ti2 92.09(9)
Ti1 N12 Ti2 96.76(12)
Ti3 N23 Ti2 98.54(11)
Ti3 N13 Ti1 87.47(10)
S1 O1 Ti2 131.15(12)
O3 S1 O2 117.33(18)
O3 S1 O1 113.27(16)
O2 S1 O1 114.87(14)
O3 S1 C2 104.0(2)
O2 S1 C2 103.79(17)
O1 S1 C2 100.87(15)
N23 Ti2 N12 118.94(11)
N23 Ti2 N1 78.38(10)
N12 Ti2 N1 79.55(10)
N23 Ti2 O1 82.85(9)
N12 Ti2 O1 84.19(9)
N1 Ti2 O1 145.00(8)
N23 Ti2 C25 117.19(10)
N12 Ti2 C25 115.11(10)
N1 Ti2 C25 82.32(10)
O1 Ti2 C25 132.67(9)
N23 Ti2 C21 92.32(10)
N12 Ti2 C21 147.70(11)
N1 Ti2 C21 100.75(10)
O1 Ti2 C21 109.33(9)
C25 Ti2 C21 34.85(10)
N23 Ti2 C24 149.31(10)
N12 Ti2 C24 90.89(10)
N1 Ti2 C24 102.06(10)
O1 Ti2 C24 109.02(10)
C25 Ti2 C24 34.72(11)
C21 Ti2 C24 57.20(10)
N23 Ti2 C22 100.66(10)
N12 Ti2 C22 133.69(11)
N1 Ti2 C22 134.77(10)
O1 Ti2 C22 77.55(9)
C25 Ti2 C22 57.56(10)
C21 Ti2 C22 34.15(10)
C24 Ti2 C22 57.00(10)
N23 Ti2 C23 133.85(10)
N12 Ti2 C23 100.08(11)
N1 Ti2 C23 135.91(10)
O1 Ti2 C23 77.30(10)
C25 Ti2 C23 57.62(11)
C21 Ti2 C23 57.19(11)
C24 Ti2 C23 34.13(11)
C22 Ti2 C23 34.57(10)
N23 Ti2 Ti1 95.45(7)
N12 Ti2 Ti1 39.92(8)
N1 Ti2 Ti1 40.45(6)
O1 Ti2 Ti1 113.87(5)
C25 Ti2 Ti1 106.63(7)
C21 Ti2 Ti1 136.71(8)
C24 Ti2 Ti1 104.56(7)
C22 Ti2 Ti1 161.43(7)
C23 Ti2 Ti1 130.67(8)
N23 Ti2 Ti3 39.05(7)
N12 Ti2 Ti3 95.69(8)
N1 Ti2 Ti3 40.37(6)
O1 Ti2 Ti3 112.11(6)
C25 Ti2 Ti3 108.48(8)
C21 Ti2 Ti3 105.28(8)
C24 Ti2 Ti3 138.79(8)
C22 Ti2 Ti3 130.60(7)
C23 Ti2 Ti3 162.47(8)
Ti1 Ti2 Ti3 60.585(18)
N12 Ti1 N1 90.34(10)
N12 Ti1 N13 100.95(12)
N1 Ti1 N13 85.28(10)
N12 Ti1 C15 109.91(11)
N1 Ti1 C15 109.73(10)
N13 Ti1 C15 145.16(11)
N12 Ti1 C11 144.28(11)
N1 Ti1 C11 104.24(10)
N13 Ti1 C11 112.45(11)
C15 Ti1 C11 34.53(10)
N12 Ti1 C12 140.86(11)
N1 Ti1 C12 128.44(11)
N13 Ti1 C12 88.87(10)
C15 Ti1 C12 56.93(10)
C11 Ti1 C12 34.08(10)
N12 Ti1 C13 106.38(11)
N1 Ti1 C13 161.25(11)
N13 Ti1 C13 99.43(10)
C15 Ti1 C13 57.03(10)
C11 Ti1 C13 57.14(10)
C12 Ti1 C13 34.50(11)
N12 Ti1 C14 90.33(11)
N1 Ti1 C14 140.53(11)
N13 Ti1 C14 133.11(11)
C15 Ti1 C14 34.78(11)
C11 Ti1 C14 57.77(11)
C12 Ti1 C14 57.45(11)
C13 Ti1 C14 34.38(11)
N12 Ti1 Ti2 43.32(7)
N1 Ti1 Ti2 48.01(7)
N13 Ti1 Ti2 87.41(8)
C15 Ti1 Ti2 126.29(7)
C11 Ti1 Ti2 146.00(7)
C12 Ti1 Ti2 175.09(8)
C13 Ti1 Ti2 149.63(9)
C14 Ti1 Ti2 127.42(8)
N12 Ti1 Ti3 98.22(8)
N1 Ti1 Ti3 39.09(7)
N13 Ti1 Ti3 46.22(7)
C15 Ti1 Ti3 138.94(8)
C11 Ti1 Ti3 113.75(8)
C12 Ti1 Ti3 115.03(8)
C13 Ti1 Ti3 141.59(9)
C14 Ti1 Ti3 171.39(8)
Ti2 Ti1 Ti3 60.06(2)
N23 Ti3 N1 88.70(10)
N23 Ti3 N13 101.51(11)
N1 Ti3 N13 85.10(10)
N23 Ti3 C32 106.76(11)
N1 Ti3 C32 115.43(11)
N13 Ti3 C32 144.96(11)
N23 Ti3 C31 87.16(10)
N1 Ti3 C31 144.94(10)
N13 Ti3 C31 129.80(10)
C32 Ti3 C31 34.67(11)
N23 Ti3 C33 140.99(11)
N1 Ti3 C33 110.66(11)
N13 Ti3 C33 113.26(12)
C32 Ti3 C33 34.56(11)
C31 Ti3 C33 57.30(10)
N23 Ti3 C34 137.38(11)
N1 Ti3 C34 133.75(11)
N13 Ti3 C34 88.06(11)
C32 Ti3 C34 57.06(11)
C31 Ti3 C34 56.80(10)
C33 Ti3 C34 34.24(12)
N23 Ti3 C35 103.22(11)
N1 Ti3 C35 167.29(11)
N13 Ti3 C35 96.62(10)
C32 Ti3 C35 57.22(11)
C31 Ti3 C35 34.16(10)
C33 Ti3 C35 57.08(11)
C34 Ti3 C35 34.16(11)
N23 Ti3 Ti2 42.41(8)
N1 Ti3 Ti2 47.53(7)
N13 Ti3 Ti2 86.92(8)
C32 Ti3 Ti2 128.05(8)
C31 Ti3 Ti2 125.89(7)
C33 Ti3 Ti2 150.69(9)
C34 Ti3 Ti2 174.65(8)
C35 Ti3 Ti2 144.99(8)
N23 Ti3 Ti1 97.32(8)
N1 Ti3 Ti1 38.81(7)
N13 Ti3 Ti1 46.32(7)
C32 Ti3 Ti1 144.88(8)
C31 Ti3 Ti1 174.56(7)
C33 Ti3 Ti1 119.22(8)
C34 Ti3 Ti1 117.84(7)
C35 Ti3 Ti1 140.92(7)
Ti2 Ti3 Ti1 59.353(18)

loop_
_geom_bond_atom_site_label_1
_geom_bond_atom_site_label_2
_geom_bond_distance
C2 F1 1.319(5)
C2 F2 1.329(4)
C2 F3 1.332(4)
C2 S1 1.814(4)
C21 C22 1.410(4)
C21 C25 1.431(4)
C21 C26 1.498(4)
C21 Ti2 2.396(3)
C22 C23 1.431(4)
C22 C27 1.503(4)
C22 Ti2 2.407(3)
C23 C24 1.411(4)
C23 C28 1.510(5)
C23 Ti2 2.410(3)
C24 C25 1.426(4)
C24 C29 1.518(4)
C24 Ti2 2.397(3)
C25 C30 1.506(4)
C25 Ti2 2.382(3)
C11 C12 1.408(4)
C11 C15 1.419(4)
C11 C16 1.506(5)
C11 Ti1 2.396(3)
C12 C13 1.429(5)
C12 C17 1.516(5)
C12 Ti1 2.408(3)
C13 C14 1.425(5)
C13 C18 1.510(5)
C13 Ti1 2.410(3)
C14 C15 1.434(4)
C14 C19 1.496(5)
C14 Ti1 2.411(3)
C15 C20 1.517(4)
C15 Ti1 2.386(3)
C31 C35 1.416(4)
C31 C32 1.418(4)
C31 C36 1.502(4)
C31 Ti3 2.396(3)
C32 C33 1.416(4)
C32 C37 1.508(5)
C32 Ti3 2.363(3)
C33 C34 1.420(5)
C33 C38 1.516(5)
C33 Ti3 2.401(3)
C34 C35 1.424(4)
C34 C39 1.500(5)
C34 Ti3 2.423(3)
C35 C40 1.512(5)
C35 Ti3 2.425(3)
N1 Ti1 1.866(2)
N1 Ti3 1.877(2)
N1 Ti2 2.137(2)
N12 Ti1 1.858(3)
N12 Ti2 1.986(2)
N23 Ti3 1.844(3)
N23 Ti2 1.975(2)
N13 Ti3 2.103(2)
N13 Ti1 2.107(3)
O1 S1 1.470(2)
O1 Ti2 2.172(2)
O2 S1 1.433(3)
O3 S1 1.428(3)
Ti2 Ti1 2.8744(8)
Ti2 Ti3 2.8953(9)
Ti1 Ti3 2.9103(8)
